data_2218252
loop_
_publ_author_name
'Choi, Hong Dae'
'Seo, Pil Ja'
'Son, Byeng Wha'
'Lee, Uk'

_publ_section_title
;
 2,5-Dimethyl-3-phenylsulfonyl-1-benzofuran
;
_journal_coeditor_code SJ2482
_journal_issue 5
_journal_name_full 'Acta Crystallographica Section E'
_journal_page_first o850
_journal_paper_doi 10.1107/S1600536808009811
_journal_volume 64
_journal_year 2008
_chemical_formula_iupac 'C16 H14 O3 S'
_chemical_formula_moiety 'C16 H14 O3 S'
_chemical_formula_sum 'C16 H14 O3 S'
_chemical_formula_weight 286.33
_chemical_name_systematic
;
2,5-Dimethyl-3-phenylsulfonyl-1-benzofuran
;
_space_group_IT_number 2
_symmetry_cell_setting triclinic
_symmetry_space_group_name_Hall '-P 1'
_symmetry_space_group_name_H-M 'P -1'
_atom_sites_solution_hydrogens geom
_atom_sites_solution_primary direct
_atom_sites_solution_secondary difmap
_cell_angle_alpha 110.834(8)
_cell_angle_beta 95.651(9)
_cell_angle_gamma 106.122(9)
_cell_formula_units_Z 2
_cell_length_a 7.476(4)
_cell_length_b 9.448(5)
_cell_length_c 11.283(6)
_cell_measurement_reflns_used 2576
_cell_measurement_temperature 298(2)
_cell_measurement_theta_max 28.15
_cell_measurement_theta_min 2.45
_cell_volume 698.1(6)
_computing_cell_refinement 'SAINT (Bruker, 2001)'
_computing_data_collection 'SMART (Bruker, 2001)'
_computing_data_reduction 'SAINT (Bruker, 2001)'
_computing_molecular_graphics 'ORTEP-3 (Farrugia, 1997) and DIAMOND (Brandenburg, 1998)'
_computing_publication_material 'SHELXL97 (Sheldrick, 2008)'
_computing_structure_refinement 'SHELXL97 (Sheldrick, 2008)'
_computing_structure_solution 'SHELXS97 (Sheldrick, 2008)'
_diffrn_ambient_temperature 298(2)
_diffrn_detector_area_resol_mean 10.0
_diffrn_measured_fraction_theta_full 0.983
_diffrn_measured_fraction_theta_max 0.983
_diffrn_measurement_device_type 'Bruker SMART CCD'
_diffrn_measurement_method '\f and \w'
_diffrn_radiation_monochromator graphite
_diffrn_radiation_source 'fine-focus sealed tube'
_diffrn_radiation_type MoK\a
_diffrn_radiation_wavelength 0.71073
_diffrn_reflns_av_R_equivalents 0.0772
_diffrn_reflns_av_sigmaI/netI 0.0720
_diffrn_reflns_limit_h_max 9
_diffrn_reflns_limit_h_min -9
_diffrn_reflns_limit_k_max 11
_diffrn_reflns_limit_k_min -11
_diffrn_reflns_limit_l_max 13
_diffrn_reflns_limit_l_min -13
_diffrn_reflns_number 4916
_diffrn_reflns_theta_full 25.50
_diffrn_reflns_theta_max 25.50
_diffrn_reflns_theta_min 1.98
_diffrn_standards_number 0
_exptl_absorpt_coefficient_mu 0.236
_exptl_absorpt_correction_type none
_exptl_crystal_colour colorless
_exptl_crystal_density_diffrn 1.362
_exptl_crystal_density_method 'not measured'
_exptl_crystal_description block
_exptl_crystal_F_000 300
_exptl_crystal_size_max 0.40
_exptl_crystal_size_mid 0.40
_exptl_crystal_size_min 0.20
_refine_diff_density_max 0.327
_refine_diff_density_min -0.325
_refine_ls_extinction_method none
_refine_ls_goodness_of_fit_ref 1.080
_refine_ls_hydrogen_treatment constr
_refine_ls_matrix_type full
_refine_ls_number_parameters 181
_refine_ls_number_reflns 2560
_refine_ls_number_restraints 0
_refine_ls_restrained_S_all 1.080
_refine_ls_R_factor_all 0.0726
_refine_ls_R_factor_gt 0.0568
_refine_ls_shift/su_max 0.000
_refine_ls_shift/su_mean 0.000
_refine_ls_structure_factor_coef Fsqd
_refine_ls_weighting_details 'calc w=1/[\s^2^(Fo^2^)+(0.0708P)^2^+0.3092P] where P=(Fo^2^+2Fc^2^)/3'
_refine_ls_weighting_scheme calc
_refine_ls_wR_factor_gt 0.1529
_refine_ls_wR_factor_ref 0.1652
_reflns_number_gt 1967
_reflns_number_total 2560
_reflns_threshold_expression I>2\s(I)
_cod_data_source_file sj2482.cif
_cod_data_source_block I
_cod_original_cell_volume 698.0(6)
_cod_database_code 2218252
_cod_database_fobs_code 2218252

loop_
_symmetry_equiv_pos_as_xyz
'x, y, z'
'-x, -y, -z'

loop_
_atom_site_type_symbol
_atom_site_label
_atom_site_fract_x
_atom_site_fract_y
_atom_site_fract_z
_atom_site_U_iso_or_equiv
_atom_site_adp_type
_atom_site_calc_flag
_atom_site_refinement_flags
_atom_site_occupancy
S S 0.48253(10) 0.09684(9) 0.28377(7) 0.0479(3) Uani d . 1
O O1 0.7729(3) 0.5526(2) 0.3996(2) 0.0621(6) Uani d . 1
O O2 0.3828(3) 0.0486(3) 0.37248(19) 0.0587(6) Uani d . 1
O O3 0.3765(3) 0.0689(3) 0.1608(2) 0.0660(6) Uani d . 1
C C1 0.6127(4) 0.2991(3) 0.3636(3) 0.0469(7) Uani d . 1
C C2 0.6846(4) 0.3858(3) 0.5024(3) 0.0457(7) Uani d . 1
C C3 0.6797(4) 0.3508(3) 0.6115(3) 0.0492(7) Uani d . 1
H H3 0.6177 0.2466 0.6032 0.059 Uiso calc R 1
C C4 0.7678(5) 0.4719(4) 0.7328(3) 0.0585(8) Uani d . 1
C C5 0.8626(5) 0.6271(4) 0.7433(4) 0.0672(9) Uani d . 1
H H5 0.9217 0.7078 0.8254 0.081 Uiso calc R 1
C C6 0.8716(5) 0.6647(4) 0.6369(4) 0.0679(10) Uani d . 1
H H6 0.9349 0.7686 0.6452 0.082 Uiso calc R 1
C C7 0.7827(4) 0.5416(3) 0.5174(3) 0.0523(8) Uani d . 1
C C8 0.6696(4) 0.4052(4) 0.3078(3) 0.0551(8) Uani d . 1
C C9 0.6558(4) 0.0025(3) 0.2563(3) 0.0453(7) Uani d . 1
C C10 0.7288(5) -0.0414(4) 0.3494(3) 0.0573(8) Uani d . 1
H H10 0.6869 -0.0227 0.4266 0.069 Uiso calc R 1
C C11 0.8658(6) -0.1138(4) 0.3250(5) 0.0807(12) Uani d . 1
H H11 0.9164 -0.1452 0.3862 0.097 Uiso calc R 1
C C12 0.9277(6) -0.1397(4) 0.2115(5) 0.0897(14) Uani d . 1
H H12 1.0212 -0.1875 0.1965 0.108 Uiso calc R 1
C C13 0.8531(6) -0.0959(5) 0.1201(4) 0.0846(13) Uani d . 1
H H13 0.8956 -0.1144 0.0430 0.102 Uiso calc R 1
C C14 0.7170(5) -0.0252(4) 0.1413(3) 0.0609(9) Uani d . 1
H H14 0.6658 0.0042 0.0789 0.073 Uiso calc R 1
C C15 0.7617(6) 0.4376(5) 0.8531(3) 0.0803(11) Uani d . 1
H H15A 0.8192 0.3571 0.8480 0.096 Uiso calc R 1
H H15B 0.6315 0.3995 0.8596 0.096 Uiso calc R 1
H H15C 0.8307 0.5343 0.9283 0.096 Uiso calc R 1
C C16 0.6474(6) 0.3918(5) 0.1724(4) 0.0784(11) Uani d . 1
H H16A 0.7708 0.4175 0.1517 0.094 Uiso calc R 1
H H16B 0.5864 0.4652 0.1627 0.094 Uiso calc R 1
H H16C 0.5708 0.2839 0.1146 0.094 Uiso calc R 1

loop_
_atom_site_aniso_label
_atom_site_aniso_U_11
_atom_site_aniso_U_22
_atom_site_aniso_U_33
_atom_site_aniso_U_12
_atom_site_aniso_U_13
_atom_site_aniso_U_23
S 0.0448(4) 0.0527(4) 0.0352(4) 0.0039(3) 0.0014(3) 0.0167(3)
O1 0.0632(13) 0.0498(12) 0.0805(17) 0.0183(10) 0.0197(12) 0.0338(12)
O2 0.0548(12) 0.0617(13) 0.0447(13) 0.0014(10) 0.0117(10) 0.0183(10)
O3 0.0587(12) 0.0829(16) 0.0470(14) 0.0146(12) -0.0054(11) 0.0268(12)
C1 0.0428(14) 0.0491(16) 0.0488(18) 0.0137(12) 0.0075(13) 0.0217(14)
C2 0.0395(13) 0.0424(15) 0.0505(18) 0.0135(11) 0.0072(13) 0.0141(13)
C3 0.0510(15) 0.0442(15) 0.0435(18) 0.0126(13) 0.0034(14) 0.0118(13)
C4 0.0577(17) 0.0580(19) 0.050(2) 0.0242(15) 0.0027(15) 0.0097(15)
C5 0.0649(19) 0.0506(18) 0.060(2) 0.0172(16) -0.0003(17) -0.0023(16)
C6 0.0588(19) 0.0379(16) 0.089(3) 0.0111(14) 0.0075(19) 0.0111(17)
C7 0.0473(15) 0.0450(16) 0.066(2) 0.0183(13) 0.0126(15) 0.0221(15)
C8 0.0525(17) 0.0607(19) 0.061(2) 0.0214(15) 0.0129(15) 0.0324(17)
C9 0.0481(14) 0.0387(13) 0.0333(15) 0.0015(11) -0.0006(12) 0.0089(11)
C10 0.0599(18) 0.0500(17) 0.0522(19) 0.0051(15) -0.0004(15) 0.0228(15)
C11 0.075(2) 0.052(2) 0.103(3) 0.0119(18) -0.013(2) 0.032(2)
C12 0.074(2) 0.051(2) 0.121(4) 0.0243(19) 0.013(3) 0.007(2)
C13 0.092(3) 0.064(2) 0.076(3) 0.023(2) 0.030(2) 0.002(2)
C14 0.072(2) 0.0576(19) 0.0381(17) 0.0135(16) 0.0081(16) 0.0098(14)
C15 0.098(3) 0.080(3) 0.047(2) 0.034(2) -0.003(2) 0.0103(18)
C16 0.087(3) 0.089(3) 0.078(3) 0.028(2) 0.020(2) 0.056(2)

loop_
_atom_type_symbol
_atom_type_description
_atom_type_scat_dispersion_real
_atom_type_scat_dispersion_imag
_atom_type_scat_source
C C 0.0033 0.0016 'International Tables Vol C Tables 4.2.6.8 and 6.1.1.4'
H H 0.0000 0.0000 'International Tables Vol C Tables 4.2.6.8 and 6.1.1.4'
O O 0.0106 0.0060 'International Tables Vol C Tables 4.2.6.8 and 6.1.1.4'
S S 0.1246 0.1234 'International Tables Vol C Tables 4.2.6.8 and 6.1.1.4'

loop_
_geom_angle_atom_site_label_1
_geom_angle_atom_site_label_2
_geom_angle_atom_site_label_3
_geom_angle
O3 S O2 118.96(14)
O3 S C1 109.04(14)
O2 S C1 107.44(13)
O3 S C9 108.12(14)
O2 S C9 107.90(14)
C1 S C9 104.45(14)
C8 O1 C7 107.4(2)
C8 C1 C2 107.5(3)
C8 C1 S 126.5(3)
C2 C1 S 126.0(2)
C3 C2 C7 119.1(3)
C3 C2 C1 136.9(3)
C7 C2 C1 104.0(3)
C4 C3 C2 119.4(3)
C4 C3 H3 120.3
C2 C3 H3 120.3
C3 C4 C5 119.4(3)
C3 C4 C15 120.5(3)
C5 C4 C15 120.1(3)
C6 C5 C4 122.4(3)
C6 C5 H5 118.8
C4 C5 H5 118.8
C5 C6 C7 116.9(3)
C5 C6 H6 121.6
C7 C6 H6 121.6
O1 C7 C6 126.5(3)
O1 C7 C2 110.7(3)
C6 C7 C2 122.8(3)
O1 C8 C1 110.4(3)
O1 C8 C16 115.5(3)
C1 C8 C16 134.1(3)
C10 C9 C14 121.2(3)
C10 C9 S 119.9(2)
C14 C9 S 119.0(3)
C9 C10 C11 118.3(3)
C9 C10 H10 120.9
C11 C10 H10 120.9
C12 C11 C10 120.5(4)
C12 C11 H11 119.8
C10 C11 H11 119.8
C13 C12 C11 120.4(4)
C13 C12 H12 119.8
C11 C12 H12 119.8
C14 C13 C12 120.3(4)
C14 C13 H13 119.8
C12 C13 H13 119.8
C13 C14 C9 119.4(4)
C13 C14 H14 120.3
C9 C14 H14 120.3
C4 C15 H15A 109.5
C4 C15 H15B 109.5
H15A C15 H15B 109.5
C4 C15 H15C 109.5
H15A C15 H15C 109.5
H15B C15 H15C 109.5
C8 C16 H16A 109.5
C8 C16 H16B 109.5
H16A C16 H16B 109.5
C8 C16 H16C 109.5
H16A C16 H16C 109.5
H16B C16 H16C 109.5

loop_
_geom_bond_atom_site_label_1
_geom_bond_atom_site_label_2
_geom_bond_distance
S O3 1.425(2)
S O2 1.431(2)
S C1 1.726(3)
S C9 1.758(3)
O1 C8 1.353(4)
O1 C7 1.366(4)
C1 C8 1.359(4)
C1 C2 1.446(4)
C2 C3 1.385(4)
C2 C7 1.389(4)
C3 C4 1.381(4)
C3 H3 0.9300
C4 C5 1.396(5)
C4 C15 1.505(5)
C5 C6 1.370(5)
C5 H5 0.9300
C6 C7 1.375(5)
C6 H6 0.9300
C8 C16 1.476(4)
C9 C10 1.376(4)
C9 C14 1.380(4)
C10 C11 1.380(5)
C10 H10 0.9300
C11 C12 1.367(6)
C11 H11 0.9300
C12 C13 1.366(6)
C12 H12 0.9300
C13 C14 1.360(6)
C13 H13 0.9300
C14 H14 0.9300
C15 H15A 0.9600
C15 H15B 0.9600
C15 H15C 0.9600
C16 H16A 0.9600
C16 H16B 0.9600
C16 H16C 0.9600

loop_
_geom_hbond_atom_site_label_D
_geom_hbond_atom_site_label_H
_geom_hbond_atom_site_label_A
_geom_hbond_site_symmetry_A
_geom_hbond_distance_DH
_geom_hbond_distance_HA
_geom_hbond_distance_DA
_geom_hbond_angle_DHA
C10 H10 O2 2_656 0.93 2.45 3.345(4) 160.3
C14 H14 O3 2_655 0.93 2.50 3.263(4) 138.9
C16 H16C O3 . 0.96 2.40 3.108(4) 130.0

loop_
_geom_torsion_atom_site_label_1
_geom_torsion_atom_site_label_2
_geom_torsion_atom_site_label_3
_geom_torsion_atom_site_label_4
_geom_torsion
O3 S C1 C8 -24.0(3)
O2 S C1 C8 -154.2(3)
C9 S C1 C8 91.3(3)
O3 S C1 C2 157.4(2)
O2 S C1 C2 27.2(3)
C9 S C1 C2 -87.2(3)
C8 C1 C2 C3 -179.4(3)
S C1 C2 C3 -0.6(5)
C8 C1 C2 C7 -0.4(3)
S C1 C2 C7 178.4(2)
C7 C2 C3 C4 1.7(4)
C1 C2 C3 C4 -179.4(3)
C2 C3 C4 C5 -0.9(5)
C2 C3 C4 C15 179.0(3)
C3 C4 C5 C6 0.2(6)
C15 C4 C5 C6 -179.8(3)
C4 C5 C6 C7 -0.2(5)
C8 O1 C7 C6 -178.7(3)
C8 O1 C7 C2 -0.2(3)
C5 C6 C7 O1 179.4(3)
C5 C6 C7 C2 1.1(5)
C3 C2 C7 O1 179.6(2)
C1 C2 C7 O1 0.4(3)
C3 C2 C7 C6 -1.8(5)
C1 C2 C7 C6 178.9(3)
C7 O1 C8 C1 0.0(3)
C7 O1 C8 C16 -178.4(3)
C2 C1 C8 O1 0.3(4)
S C1 C8 O1 -178.5(2)
C2 C1 C8 C16 178.2(4)
S C1 C8 C16 -0.6(6)
O3 S C9 C10 -156.0(2)
O2 S C9 C10 -26.2(2)
C1 S C9 C10 87.9(2)
O3 S C9 C14 24.4(3)
O2 S C9 C14 154.3(2)
C1 S C9 C14 -91.6(2)
C14 C9 C10 C11 0.2(4)
S C9 C10 C11 -179.4(2)
C9 C10 C11 C12 0.5(5)
C10 C11 C12 C13 -0.8(6)
C11 C12 C13 C14 0.3(6)
C12 C13 C14 C9 0.3(5)
C10 C9 C14 C13 -0.6(4)
S C9 C14 C13 179.0(2)

loop_
_cod_related_entry_id
_cod_related_entry_database
_cod_related_entry_code
1 ChemSpider 21117907
